data_7720076
loop_
_publ_author_name
'Roy, Amit Saha'
'Ghosh, Sourav'
'Nath, Indranil'
'Caballero, Sergi'
'Escuer, Albert'
'Mayans, J&#xfa;lia'
'Swain, Shasank Sekhar'

_publ_section_title
;
 Field-induced slow magnetic relaxation, molecular docking and
 antibacterial studies of quasi-isotropic copper(II) (<i>S</i> = &#xbd;)
 systems stabilised by tetradentate (ONNO) and tridentate (NNO)-donor
 ligands.
;
_journal_issue 10
_journal_name_full 'Dalton transactions (Cambridge, England : 2003)'
_journal_page_first 4062
_journal_page_last 4074
_journal_paper_doi 10.1039/d6dt00119j
_journal_volume 55
_journal_year 2026
_chemical_formula_sum 'C16 H10 Cu N4 O S'
_chemical_formula_weight 369.88
_space_group_crystal_system monoclinic
_space_group_IT_number 14
_space_group_name_Hall '-P 2ybc'
_space_group_name_H-M_alt 'P 1 21/c 1'
_atom_sites_solution_hydrogens geom
_audit_creation_method SHELXL-2018/3
_audit_update_record
;
2026-01-14 deposited with the CCDC.	2026-02-09 downloaded from the CCDC.
;
_cell_angle_alpha 90
_cell_angle_beta 113.709(2)
_cell_angle_gamma 90
_cell_formula_units_Z 4
_cell_length_a 8.5837(5)
_cell_length_b 24.7178(12)
_cell_length_c 7.6373(4)
_cell_measurement_reflns_used 7078
_cell_measurement_temperature 273(2)
_cell_measurement_theta_max 25.55
_cell_measurement_theta_min 2.59
_cell_volume 1483.64(14)
_computing_cell_refinement 'Bruker SAINT'
_computing_data_collection 'Bruker APEX2'
_computing_data_reduction 'Bruker SAINT'
_computing_molecular_graphics 'Bruker SHELXTL'
_computing_publication_material 'Bruker SHELXTL'
_computing_structure_refinement 'SHELXL-2018/3 (Sheldrick, 2018)'
_computing_structure_solution 'SHELXT 2018/2 (Sheldrick, 2018)'
_diffrn_ambient_temperature 273(2)
_diffrn_measured_fraction_theta_full 1.000
_diffrn_measured_fraction_theta_max 0.998
_diffrn_measurement_device_type 'Bruker APEX-II CCD'
_diffrn_measurement_method '\f and \w scans'
_diffrn_radiation_type MoK\a
_diffrn_radiation_wavelength 0.71073
_diffrn_reflns_av_R_equivalents 0.0516
_diffrn_reflns_av_unetI/netI 0.0354
_diffrn_reflns_Laue_measured_fraction_full 1.000
_diffrn_reflns_Laue_measured_fraction_max 0.998
_diffrn_reflns_limit_h_max 10
_diffrn_reflns_limit_h_min -10
_diffrn_reflns_limit_k_max 30
_diffrn_reflns_limit_k_min -30
_diffrn_reflns_limit_l_max 9
_diffrn_reflns_limit_l_min -9
_diffrn_reflns_number 17752
_diffrn_reflns_point_group_measured_fraction_full 1.000
_diffrn_reflns_point_group_measured_fraction_max 0.998
_diffrn_reflns_theta_full 25.242
_diffrn_reflns_theta_max 25.738
_diffrn_reflns_theta_min 2.592
_exptl_absorpt_coefficient_mu 1.621
_exptl_crystal_colour green
_exptl_crystal_density_diffrn 1.656
_exptl_crystal_description needle
_exptl_crystal_F_000 748
_exptl_crystal_size_max 0.100
_exptl_crystal_size_mid 0.060
_exptl_crystal_size_min 0.020
_refine_diff_density_max 0.320
_refine_diff_density_min -0.591
_refine_diff_density_rms 0.070
_refine_ls_extinction_method none
_refine_ls_goodness_of_fit_ref 0.969
_refine_ls_hydrogen_treatment constr
_refine_ls_matrix_type full
_refine_ls_number_parameters 208
_refine_ls_number_reflns 2829
_refine_ls_number_restraints 0
_refine_ls_restrained_S_all 0.969
_refine_ls_R_factor_all 0.0550
_refine_ls_R_factor_gt 0.0405
_refine_ls_shift/su_max 0.002
_refine_ls_shift/su_mean 0.000
_refine_ls_structure_factor_coef Fsqd
_refine_ls_weighting_details 'w=1/[\s^2^(Fo^2^)+(0.1000P)^2^+0.1900P] where P=(Fo^2^+2Fc^2^)/3'
_refine_ls_weighting_scheme calc
_refine_ls_wR_factor_gt 0.1236
_refine_ls_wR_factor_ref 0.1323
_reflns_Friedel_coverage 0.000
_reflns_number_gt 2280
_reflns_number_total 2829
_reflns_threshold_expression 'I > 2\s(I)'
_cod_data_source_file d6dt00119j2.cif
_cod_data_source_block 3
_cod_depositor_comments 'Adding full bibliography for 7720075--7720078.cif.'
_cod_original_sg_symbol_H-M 'P 21/c'
_cod_database_code 7720076
_shelx_shelxl_version_number 2018/3
_shelx_space_group_comment
;
The symmetry employed for this shelxl refinement is uniquely defined
by the following loop, which should always be used as a source of
symmetry information in preference to the above space-group names.
They are only intended as comments.
;
_shelx_estimated_absorpt_t_min 0.855
_shelx_estimated_absorpt_t_max 0.968

loop_
_space_group_symop_operation_xyz
'x, y, z'
'-x, y+1/2, -z+1/2'
'-x, -y, -z'
'x, -y-1/2, z-1/2'

loop_
_atom_site_label
_atom_site_type_symbol
_atom_site_fract_x
_atom_site_fract_y
_atom_site_fract_z
_atom_site_U_iso_or_equiv
_atom_site_adp_type
_atom_site_occupancy
_atom_site_site_symmetry_order
_atom_site_calc_flag
_atom_site_refinement_flags_posn
_atom_site_refinement_flags_adp
_atom_site_refinement_flags_occupancy
_atom_site_disorder_assembly
_atom_site_disorder_group
Cu1 Cu 0.34390(5) 0.34642(2) 0.47377(6) 0.03624(19) Uani 1 1 d . . . . .
S1 S 0.18935(14) 0.17375(4) 0.21404(18) 0.0534(3) Uani 1 1 d . . . . .
O1 O 0.1574(3) 0.39462(9) 0.3098(3) 0.0426(6) Uani 1 1 d . . . . .
N1 N 0.4308(3) 0.41392(10) 0.6101(4) 0.0286(6) Uani 1 1 d . . . . .
N3 N 0.5739(3) 0.32314(10) 0.6605(4) 0.0324(6) Uani 1 1 d . . . . .
N2 N 0.5751(3) 0.41457(10) 0.7566(4) 0.0336(6) Uani 1 1 d . . . . .
C2 C 0.3269(4) 0.45753(12) 0.5443(4) 0.0302(7) Uani 1 1 d . . . . .
C11 C 0.6540(4) 0.36407(14) 0.7820(5) 0.0314(7) Uani 1 1 d . . . . .
N4 N 0.2833(4) 0.27989(12) 0.3287(5) 0.0526(9) Uani 1 1 d . . . . .
C1 C 0.1804(4) 0.44341(13) 0.3768(5) 0.0350(7) Uani 1 1 d . . . . .
C3 C 0.3548(4) 0.51200(12) 0.6186(5) 0.0331(7) Uani 1 1 d . . . . .
C15 C 0.6532(5) 0.27514(14) 0.6823(5) 0.0425(8) Uani 1 1 d . . . . .
H15 H 0.597781 0.247018 0.599870 0.051 Uiso 1 1 calc R U . . .
C8 C 0.2287(5) 0.55091(13) 0.5195(5) 0.0396(8) Uani 1 1 d . . . . .
C16 C 0.2464(4) 0.23566(14) 0.2820(5) 0.0371(8) Uani 1 1 d . . . . .
C12 C 0.8137(5) 0.35711(16) 0.9285(5) 0.0452(9) Uani 1 1 d . . . . .
H12 H 0.866041 0.385065 1.013294 0.054 Uiso 1 1 calc R U . . .
C4 C 0.4960(5) 0.52853(14) 0.7812(5) 0.0429(8) Uani 1 1 d . . . . .
H4 H 0.578791 0.503423 0.849769 0.052 Uiso 1 1 calc R U . . .
C9 C 0.0844(5) 0.53559(14) 0.3524(6) 0.0479(10) Uani 1 1 d . . . . .
H9 H 0.004154 0.561945 0.288930 0.057 Uiso 1 1 calc R U . . .
C14 C 0.8126(5) 0.26602(15) 0.8213(6) 0.0478(9) Uani 1 1 d . . . . .
H14 H 0.864988 0.232533 0.831735 0.057 Uiso 1 1 calc R U . . .
C10 C 0.0586(5) 0.48532(14) 0.2824(5) 0.0448(9) Uani 1 1 d . . . . .
H10 H -0.037752 0.477345 0.173066 0.054 Uiso 1 1 calc R U . . .
C13 C 0.8933(5) 0.30740(17) 0.9449(6) 0.0518(10) Uani 1 1 d . . . . .
H13 H 1.001492 0.302022 1.039889 0.062 Uiso 1 1 calc R U . . .
C5 C 0.5131(6) 0.58207(16) 0.8405(6) 0.0541(11) Uani 1 1 d . . . . .
H5 H 0.608162 0.592812 0.947060 0.065 Uiso 1 1 calc R U . . .
C6 C 0.3901(6) 0.61922(16) 0.7425(7) 0.0605(12) Uani 1 1 d . . . . .
H6 H 0.402986 0.654934 0.784271 0.073 Uiso 1 1 calc R U . . .
C7 C 0.2512(6) 0.60510(14) 0.5870(6) 0.0516(11) Uani 1 1 d . . . . .
H7 H 0.169359 0.631015 0.523419 0.062 Uiso 1 1 calc R U . . .

loop_
_atom_site_aniso_label
_atom_site_aniso_U_11
_atom_site_aniso_U_22
_atom_site_aniso_U_33
_atom_site_aniso_U_23
_atom_site_aniso_U_13
_atom_site_aniso_U_12
Cu1 0.0342(3) 0.0222(3) 0.0385(3) -0.00375(16) 0.0002(2) 0.00023(15)
S1 0.0558(6) 0.0305(5) 0.0829(8) -0.0149(5) 0.0372(6) -0.0076(4)
O1 0.0367(13) 0.0302(13) 0.0430(14) 0.0002(10) -0.0026(11) 0.0015(10)
N1 0.0283(14) 0.0241(13) 0.0325(14) 0.0004(11) 0.0113(12) -0.0037(10)
N3 0.0323(14) 0.0254(14) 0.0339(15) 0.0017(12) 0.0076(12) 0.0001(11)
N2 0.0325(15) 0.0285(14) 0.0333(15) -0.0036(12) 0.0062(12) -0.0041(11)
C2 0.0342(16) 0.0251(16) 0.0333(17) 0.0013(13) 0.0155(14) -0.0016(13)
C11 0.0290(16) 0.0313(17) 0.0284(16) 0.0023(14) 0.0059(13) -0.0029(14)
N4 0.052(2) 0.0309(18) 0.052(2) -0.0105(15) -0.0030(16) 0.0024(14)
C1 0.0343(17) 0.0299(18) 0.0402(19) 0.0048(15) 0.0143(15) 0.0014(14)
C3 0.045(2) 0.0242(17) 0.0381(18) -0.0004(14) 0.0247(16) -0.0025(13)
C15 0.043(2) 0.0338(19) 0.048(2) 0.0020(16) 0.0149(17) 0.0035(15)
C8 0.055(2) 0.0237(16) 0.053(2) 0.0067(15) 0.0351(19) 0.0022(16)
C16 0.0298(17) 0.035(2) 0.0372(18) -0.0029(15) 0.0043(14) 0.0061(14)
C12 0.037(2) 0.050(2) 0.037(2) -0.0031(17) 0.0026(16) -0.0055(17)
C4 0.057(2) 0.0327(19) 0.042(2) -0.0027(16) 0.0225(18) -0.0032(17)
C9 0.046(2) 0.035(2) 0.064(3) 0.0145(18) 0.024(2) 0.0125(16)
C14 0.041(2) 0.042(2) 0.055(2) 0.0104(18) 0.0146(18) 0.0130(17)
C10 0.039(2) 0.039(2) 0.049(2) 0.0097(17) 0.0096(17) 0.0056(16)
C13 0.0305(19) 0.065(3) 0.048(2) 0.017(2) 0.0033(16) 0.0085(18)
C5 0.079(3) 0.039(2) 0.050(2) -0.0171(18) 0.032(2) -0.014(2)
C6 0.092(3) 0.0247(19) 0.080(3) -0.011(2) 0.051(3) 0.000(2)
C7 0.070(3) 0.0228(18) 0.073(3) 0.0041(18) 0.041(3) 0.0070(18)

loop_
_atom_type_symbol
_atom_type_description
_atom_type_scat_dispersion_real
_atom_type_scat_dispersion_imag
_atom_type_scat_source
C C 0.0033 0.0016 'International Tables Vol C Tables 4.2.6.8 and 6.1.1.4'
H H 0.0000 0.0000 'International Tables Vol C Tables 4.2.6.8 and 6.1.1.4'
Cu Cu 0.3201 1.2651 'International Tables Vol C Tables 4.2.6.8 and 6.1.1.4'
N N 0.0061 0.0033 'International Tables Vol C Tables 4.2.6.8 and 6.1.1.4'
O O 0.0106 0.0060 'International Tables Vol C Tables 4.2.6.8 and 6.1.1.4'
S S 0.1246 0.1234 'International Tables Vol C Tables 4.2.6.8 and 6.1.1.4'

loop_
_geom_angle_atom_site_label_1
_geom_angle_atom_site_label_2
_geom_angle_atom_site_label_3
_geom_angle
_geom_angle_site_symmetry_1
_geom_angle_site_symmetry_3
_geom_angle_publ_flag
N4 Cu1 N1 172.31(13) . . ?
N4 Cu1 O1 100.73(11) . . ?
N1 Cu1 O1 82.05(10) . . ?
N4 Cu1 N3 97.18(12) . . ?
N1 Cu1 N3 79.00(11) . . ?
O1 Cu1 N3 159.62(10) . . ?
N4 Cu1 S1 98.02(12) . 4_566 ?
N1 Cu1 S1 88.97(8) . 4_566 ?
O1 Cu1 S1 92.71(8) . 4_566 ?
N3 Cu1 S1 94.36(9) . 4_566 ?
C16 S1 Cu1 102.86(13) . 4_565 ?
C1 O1 Cu1 110.7(2) . . ?
N2 N1 C2 124.6(3) . . ?
N2 N1 Cu1 120.1(2) . . ?
C2 N1 Cu1 115.3(2) . . ?
C15 N3 C11 118.8(3) . . ?
C15 N3 Cu1 130.4(2) . . ?
C11 N3 Cu1 110.9(2) . . ?
N1 N2 C11 110.6(3) . . ?
N1 C2 C1 110.3(3) . . ?
N1 C2 C3 127.8(3) . . ?
C1 C2 C3 121.8(3) . . ?
N3 C11 N2 119.1(3) . . ?
N3 C11 C12 121.5(3) . . ?
N2 C11 C12 119.3(3) . . ?
C16 N4 Cu1 163.7(3) . . ?
O1 C1 C2 121.4(3) . . ?
O1 C1 C10 120.5(3) . . ?
C2 C1 C10 118.1(3) . . ?
C4 C3 C8 118.5(3) . . ?
C4 C3 C2 124.6(3) . . ?
C8 C3 C2 116.9(3) . . ?
N3 C15 C14 122.6(3) . . ?
C3 C8 C9 120.0(3) . . ?
C3 C8 C7 118.9(4) . . ?
C9 C8 C7 121.1(3) . . ?
N4 C16 S1 178.5(3) . . ?
C13 C12 C11 118.3(3) . . ?
C5 C4 C3 120.5(4) . . ?
C10 C9 C8 123.3(3) . . ?
C13 C14 C15 118.6(3) . . ?
C9 C10 C1 119.9(4) . . ?
C12 C13 C14 120.2(3) . . ?
C6 C5 C4 120.2(4) . . ?
C7 C6 C5 121.4(4) . . ?
C6 C7 C8 120.5(4) . . ?

loop_
_geom_bond_atom_site_label_1
_geom_bond_atom_site_label_2
_geom_bond_distance
_geom_bond_site_symmetry_2
_geom_bond_publ_flag
Cu1 N4 1.934(3) . ?
Cu1 N1 1.949(3) . ?
Cu1 O1 1.985(2) . ?
Cu1 N3 2.000(3) . ?
Cu1 S1 2.7080(11) 4_566 ?
S1 C16 1.627(4) . ?
O1 C1 1.294(4) . ?
N1 N2 1.292(4) . ?
N1 C2 1.360(4) . ?
N3 C15 1.344(4) . ?
N3 C11 1.358(4) . ?
N2 C11 1.396(4) . ?
C2 C1 1.430(5) . ?
C2 C3 1.443(4) . ?
C11 C12 1.388(5) . ?
N4 C16 1.154(4) . ?
C1 C10 1.442(5) . ?
C3 C4 1.403(5) . ?
C3 C8 1.418(5) . ?
C15 C14 1.372(5) . ?
C8 C9 1.427(5) . ?
C8 C7 1.420(5) . ?
C12 C13 1.387(5) . ?
C4 C5 1.387(5) . ?
C9 C10 1.335(5) . ?
C14 C13 1.375(5) . ?
C5 C6 1.372(6) . ?
C6 C7 1.348(6) . ?
